data_1512461
loop_
_publ_author_name
'Manuel Bardaji'
'Ana B. Miguel-Coello'
'Pablo Espinet'

_publ_section_title
;
 Mono- and dinuclear luminescent 1,1'-biisoquinoline gold(I) complexes
;
_journal_name_full
;
Inorganica Chimica Acta
;
_journal_page_first 91
_journal_page_last 98
_journal_paper_doi 10.1016/j.ica.2012.06.024
_journal_volume 392
_journal_year 2012
_chemical_formula_sum 'C37 H27 Au F3 N2 O3 P S'
_chemical_formula_weight 864.60
_chemical_name_systematic
; 
 ? 
;
_space_group_IT_number 2
_symmetry_cell_setting triclinic
_symmetry_space_group_name_Hall '-P 1'
_symmetry_space_group_name_H-M 'P -1'
_atom_sites_solution_hydrogens geom
_atom_sites_solution_primary direct
_atom_sites_solution_secondary difmap
_audit_creation_method SHELXL-97
_cell_angle_alpha 89.310(7)
_cell_angle_beta 68.336(6)
_cell_angle_gamma 63.986(6)
_cell_formula_units_Z 2
_cell_length_a 12.002(4)
_cell_length_b 12.384(4)
_cell_length_c 13.753(5)
_cell_measurement_reflns_used 914
_cell_measurement_temperature 298(2)
_cell_measurement_theta_max 23.725
_cell_measurement_theta_min 3.435
_cell_volume 1679.6(10)
_computing_cell_refinement 'Bruker SMART'
_computing_data_collection 'Bruker SMART'
_computing_data_reduction 'Bruker SHELXTL'
_computing_molecular_graphics 'Bruker SHELXTL'
_computing_publication_material 'Bruker SHELXTL'
_computing_structure_refinement 'SHELXL-97 (Sheldrick, 1997)'
_computing_structure_solution 'SHELXS-97 (Sheldrick, 1990)'
_diffrn_ambient_temperature 298(2)
_diffrn_measured_fraction_theta_full 0.984
_diffrn_measured_fraction_theta_max 0.984
_diffrn_measurement_device_type 'CCD area detector'
_diffrn_measurement_method 'phi and omega scans'
_diffrn_radiation_monochromator graphite
_diffrn_radiation_source 'fine-focus sealed tube'
_diffrn_radiation_type MoK\a
_diffrn_radiation_wavelength 0.71073
_diffrn_reflns_av_R_equivalents 0.0440
_diffrn_reflns_av_sigmaI/netI 0.0718
_diffrn_reflns_limit_h_max 15
_diffrn_reflns_limit_h_min -16
_diffrn_reflns_limit_k_max 16
_diffrn_reflns_limit_k_min -16
_diffrn_reflns_limit_l_max 18
_diffrn_reflns_limit_l_min -17
_diffrn_reflns_number 16942
_diffrn_reflns_theta_full 28.33
_diffrn_reflns_theta_max 28.33
_diffrn_reflns_theta_min 1.62
_exptl_absorpt_coefficient_mu 4.546
_exptl_absorpt_correction_T_max 1
_exptl_absorpt_correction_T_min 0.608606
_exptl_absorpt_correction_type multi-scan
_exptl_absorpt_process_details
; 
SADABS; a Program for Absorption Correction with the
Siemens SMART system (1996).
;
_exptl_crystal_colour colorless
_exptl_crystal_density_diffrn 1.710
_exptl_crystal_density_method 'not measured'
_exptl_crystal_description plate
_exptl_crystal_F_000 848
_exptl_crystal_size_max 0.35
_exptl_crystal_size_mid 0.14
_exptl_crystal_size_min 0.05
_refine_diff_density_max 1.303
_refine_diff_density_min -0.509
_refine_diff_density_rms 0.109
_refine_ls_extinction_method none
_refine_ls_goodness_of_fit_ref 0.981
_refine_ls_hydrogen_treatment constr
_refine_ls_matrix_type full
_refine_ls_number_parameters 433
_refine_ls_number_reflns 8253
_refine_ls_number_restraints 0
_refine_ls_restrained_S_all 0.981
_refine_ls_R_factor_all 0.0739
_refine_ls_R_factor_gt 0.0410
_refine_ls_shift/su_max 0.001
_refine_ls_shift/su_mean 0.000
_refine_ls_structure_factor_coef Fsqd
_refine_ls_weighting_details 'calc w=1/[\s^2^(Fo^2^)+(0.0344P)^2^+0.0000P] where P=(Fo^2^+2Fc^2^)/3'
_refine_ls_weighting_scheme calc
_refine_ls_wR_factor_gt 0.0761
_refine_ls_wR_factor_ref 0.0862
_reflns_number_gt 5747
_reflns_number_total 8253
_reflns_threshold_expression >2sigma(I)
_cod_data_source_file ICA-2012-392-91-98-4.cif
_cod_data_source_block mbl3am1
_cod_original_cell_volume 1679.7(10)
_cod_original_sg_symbol_H-M P-1
_cod_database_code 1512461

loop_
_symmetry_equiv_pos_as_xyz
'x, y, z'
'-x, -y, -z'

loop_
_atom_site_label
_atom_site_type_symbol
_atom_site_fract_x
_atom_site_fract_y
_atom_site_fract_z
_atom_site_U_iso_or_equiv
_atom_site_adp_type
_atom_site_occupancy
_atom_site_symmetry_multiplicity
_atom_site_calc_flag
_atom_site_refinement_flags
Au1 Au 1.04191(2) 0.361719(17) 0.253466(15) 0.04645(8) Uani 1 1 d .
P1 P 1.02943(12) 0.22127(11) 0.35460(9) 0.0392(3) Uani 1 1 d .
N1 N 1.0383(4) 0.4991(3) 0.1653(3) 0.0424(9) Uani 1 1 d .
C1 C 0.9240(5) 0.5807(4) 0.1613(4) 0.0449(11) Uani 1 1 d .
C2 C 1.1582(5) 0.5057(5) 0.1075(4) 0.0590(14) Uani 1 1 d .
H2 H 1.2412 0.4415 0.0998 0.071 Uiso 1 1 calc R
C3 C 1.1544(6) 0.6045(6) 0.0630(5) 0.0680(16) Uani 1 1 d .
H3 H 1.2296 0.6181 0.0408 0.082 Uiso 1 1 calc R
C4 C 1.0348(6) 0.6880(4) 0.0500(4) 0.0522(13) Uani 1 1 d .
C5 C 0.9182(5) 0.6742(4) 0.0990(4) 0.0475(12) Uani 1 1 d .
C6 C 0.8008(6) 0.7525(5) 0.0850(5) 0.0702(17) Uani 1 1 d .
H6 H 0.7228 0.7437 0.1168 0.084 Uiso 1 1 calc R
C7 C 0.7993(8) 0.8410(6) 0.0255(5) 0.085(2) Uani 1 1 d .
H7 H 0.7210 0.8918 0.0160 0.102 Uiso 1 1 calc R
C8 C 0.9135(8) 0.8552(6) -0.0206(5) 0.082(2) Uani 1 1 d .
H8 H 0.9108 0.9169 -0.0603 0.099 Uiso 1 1 calc R
C9 C 1.0312(7) 0.7814(5) -0.0100(4) 0.0759(19) Uani 1 1 d .
H9 H 1.1075 0.7928 -0.0418 0.091 Uiso 1 1 calc R
C10 C 0.7984(5) 0.5709(4) 0.2276(4) 0.0458(12) Uani 1 1 d .
N2 N 0.7562(5) 0.5185(4) 0.1782(4) 0.0642(13) Uani 1 1 d .
C11 C 0.6422(7) 0.5093(6) 0.2355(6) 0.0742(18) Uani 1 1 d .
H11 H 0.6126 0.4707 0.2008 0.089 Uiso 1 1 calc R
C12 C 0.5704(6) 0.5535(6) 0.3401(6) 0.0725(18) Uani 1 1 d .
H12 H 0.4926 0.5454 0.3760 0.087 Uiso 1 1 calc R
C13 C 0.6125(5) 0.6121(4) 0.3956(4) 0.0511(13) Uani 1 1 d .
C14 C 0.7328(5) 0.6203(4) 0.3368(4) 0.0450(11) Uani 1 1 d .
C15 C 0.7762(6) 0.6803(5) 0.3912(4) 0.0580(14) Uani 1 1 d .
H15 H 0.8532 0.6892 0.3545 0.070 Uiso 1 1 calc R
C16 C 0.7051(7) 0.7240(6) 0.4960(5) 0.0744(18) Uani 1 1 d .
H16 H 0.7362 0.7607 0.5310 0.089 Uiso 1 1 calc R
C17 C 0.5870(7) 0.7168(7) 0.5542(5) 0.086(2) Uani 1 1 d .
H17 H 0.5399 0.7496 0.6264 0.104 Uiso 1 1 calc R
C18 C 0.5417(6) 0.6631(6) 0.5064(5) 0.0727(18) Uani 1 1 d .
H18 H 0.4625 0.6585 0.5458 0.087 Uiso 1 1 calc R
C21 C 0.9110(5) 0.2918(4) 0.4910(4) 0.0413(11) Uani 1 1 d .
C22 C 0.8956(6) 0.4015(5) 0.5336(4) 0.0605(14) Uani 1 1 d .
H22 H 0.9440 0.4386 0.4914 0.073 Uiso 1 1 calc R
C23 C 0.8088(7) 0.4553(6) 0.6381(5) 0.0764(18) Uani 1 1 d .
H23 H 0.8000 0.5278 0.6665 0.092 Uiso 1 1 calc R
C24 C 0.7357(6) 0.4023(6) 0.7000(4) 0.0641(16) Uani 1 1 d .
H24 H 0.6764 0.4390 0.7702 0.077 Uiso 1 1 calc R
C25 C 0.7503(5) 0.2949(5) 0.6582(4) 0.0602(14) Uani 1 1 d .
H25 H 0.7016 0.2583 0.7009 0.072 Uiso 1 1 calc R
C26 C 0.8361(5) 0.2398(5) 0.5537(4) 0.0501(12) Uani 1 1 d .
H26 H 0.8431 0.1679 0.5259 0.060 Uiso 1 1 calc R
C31 C 1.1870(5) 0.1131(4) 0.3600(4) 0.0400(11) Uani 1 1 d .
C32 C 1.3083(5) 0.0884(5) 0.2770(4) 0.0530(13) Uani 1 1 d .
H32 H 1.3082 0.1276 0.2189 0.064 Uiso 1 1 calc R
C33 C 1.4303(6) 0.0054(6) 0.2800(5) 0.0733(17) Uani 1 1 d .
H33 H 1.5117 -0.0115 0.2235 0.088 Uiso 1 1 calc R
C34 C 1.4312(6) -0.0520(5) 0.3665(6) 0.0750(18) Uani 1 1 d .
H34 H 1.5131 -0.1069 0.3687 0.090 Uiso 1 1 calc R
C35 C 1.3122(6) -0.0283(5) 0.4484(5) 0.0706(17) Uani 1 1 d .
H35 H 1.3128 -0.0679 0.5063 0.085 Uiso 1 1 calc R
C36 C 1.1901(5) 0.0545(5) 0.4461(4) 0.0540(13) Uani 1 1 d .
H36 H 1.1093 0.0710 0.5029 0.065 Uiso 1 1 calc R
C41 C 0.9641(5) 0.1328(4) 0.3106(3) 0.0426(11) Uani 1 1 d .
C42 C 1.0261(6) 0.0076(5) 0.2927(4) 0.0562(13) Uani 1 1 d .
H42 H 1.1046 -0.0359 0.3041 0.067 Uiso 1 1 calc R
C43 C 0.9720(7) -0.0538(6) 0.2579(5) 0.0791(19) Uani 1 1 d .
H43 H 1.0139 -0.1387 0.2463 0.095 Uiso 1 1 calc R
C44 C 0.8585(8) 0.0089(8) 0.2405(5) 0.082(2) Uani 1 1 d .
H44 H 0.8230 -0.0333 0.2166 0.099 Uiso 1 1 calc R
C45 C 0.7954(6) 0.1336(8) 0.2579(5) 0.0733(19) Uani 1 1 d .
H45 H 0.7172 0.1761 0.2457 0.088 Uiso 1 1 calc R
C46 C 0.8473(5) 0.1962(6) 0.2932(4) 0.0584(14) Uani 1 1 d .
H46 H 0.8040 0.2811 0.3055 0.070 Uiso 1 1 calc R
S1 S 0.53179(16) 0.25117(15) 0.10281(13) 0.0676(4) Uani 1 1 d .
O1 O 0.6136(6) 0.1396(6) 0.1261(5) 0.142(2) Uani 1 1 d .
O2 O 0.3923(4) 0.2907(5) 0.1580(4) 0.1037(17) Uani 1 1 d .
O3 O 0.5651(9) 0.3441(7) 0.1028(7) 0.204(4) Uani 1 1 d .
C50 C 0.5658(10) 0.2163(10) -0.0304(7) 0.118(3) Uani 1 1 d .
F1 F 0.6899(6) 0.1757(8) -0.0932(4) 0.226(4) Uani 1 1 d .
F2 F 0.5390(11) 0.1250(9) -0.0406(7) 0.260(5) Uani 1 1 d .
F3 F 0.4940(7) 0.2990(8) -0.0675(5) 0.229(5) Uani 1 1 d .

loop_
_atom_site_aniso_label
_atom_site_aniso_U_11
_atom_site_aniso_U_22
_atom_site_aniso_U_33
_atom_site_aniso_U_23
_atom_site_aniso_U_13
_atom_site_aniso_U_12
Au1 0.04647(12) 0.04173(12) 0.04572(12) 0.01818(8) -0.01836(9) -0.01661(9)
P1 0.0394(7) 0.0363(6) 0.0405(7) 0.0114(5) -0.0174(6) -0.0157(6)
N1 0.037(2) 0.037(2) 0.036(2) 0.0069(17) -0.0092(18) -0.0083(18)
C1 0.049(3) 0.039(3) 0.037(2) 0.007(2) -0.015(2) -0.015(2)
C2 0.041(3) 0.055(3) 0.063(3) 0.019(3) -0.013(3) -0.014(3)
C3 0.058(4) 0.077(4) 0.073(4) 0.032(3) -0.023(3) -0.037(3)
C4 0.060(3) 0.043(3) 0.040(3) 0.009(2) -0.014(3) -0.018(3)
C5 0.052(3) 0.035(3) 0.035(2) 0.006(2) -0.013(2) -0.007(2)
C6 0.061(4) 0.061(4) 0.063(4) 0.022(3) -0.022(3) -0.010(3)
C7 0.084(5) 0.062(4) 0.071(4) 0.025(3) -0.034(4) -0.002(4)
C8 0.100(6) 0.058(4) 0.048(3) 0.024(3) -0.017(4) -0.015(4)
C9 0.087(5) 0.056(4) 0.053(3) 0.023(3) -0.009(3) -0.022(4)
C10 0.050(3) 0.035(3) 0.054(3) 0.010(2) -0.029(3) -0.015(2)
N2 0.075(3) 0.063(3) 0.069(3) 0.008(2) -0.044(3) -0.032(3)
C11 0.075(4) 0.077(4) 0.096(5) 0.014(4) -0.053(4) -0.041(4)
C12 0.049(4) 0.073(4) 0.104(5) 0.032(4) -0.036(4) -0.033(3)
C13 0.043(3) 0.043(3) 0.065(3) 0.020(3) -0.022(3) -0.018(2)
C14 0.042(3) 0.035(3) 0.056(3) 0.013(2) -0.023(2) -0.015(2)
C15 0.057(3) 0.059(3) 0.057(3) 0.003(3) -0.021(3) -0.028(3)
C16 0.082(5) 0.076(4) 0.060(4) -0.006(3) -0.020(4) -0.039(4)
C17 0.080(5) 0.097(5) 0.052(4) -0.001(4) -0.007(4) -0.033(4)
C18 0.048(3) 0.075(4) 0.070(4) 0.018(3) -0.006(3) -0.022(3)
C21 0.040(3) 0.040(3) 0.041(3) 0.010(2) -0.018(2) -0.015(2)
C22 0.067(4) 0.061(4) 0.056(3) 0.008(3) -0.020(3) -0.035(3)
C23 0.084(5) 0.072(4) 0.061(4) -0.010(3) -0.019(4) -0.035(4)
C24 0.053(3) 0.071(4) 0.048(3) -0.002(3) -0.018(3) -0.013(3)
C25 0.047(3) 0.063(4) 0.055(3) 0.013(3) -0.013(3) -0.019(3)
C26 0.048(3) 0.049(3) 0.047(3) 0.007(2) -0.014(2) -0.022(3)
C31 0.042(3) 0.036(2) 0.044(3) 0.011(2) -0.019(2) -0.019(2)
C32 0.051(3) 0.050(3) 0.048(3) 0.010(2) -0.018(3) -0.017(3)
C33 0.039(3) 0.069(4) 0.078(4) 0.006(3) -0.011(3) -0.007(3)
C34 0.055(4) 0.055(4) 0.111(5) 0.027(4) -0.044(4) -0.014(3)
C35 0.059(4) 0.068(4) 0.090(5) 0.046(3) -0.043(4) -0.025(3)
C36 0.043(3) 0.056(3) 0.065(3) 0.029(3) -0.025(3) -0.023(3)
C41 0.039(3) 0.050(3) 0.033(2) 0.008(2) -0.012(2) -0.018(2)
C42 0.059(3) 0.053(3) 0.057(3) 0.007(3) -0.025(3) -0.024(3)
C43 0.088(5) 0.073(4) 0.083(5) -0.004(4) -0.031(4) -0.046(4)
C44 0.090(5) 0.123(7) 0.060(4) -0.001(4) -0.027(4) -0.074(5)
C45 0.052(4) 0.128(6) 0.049(3) 0.019(4) -0.023(3) -0.047(4)
C46 0.043(3) 0.071(4) 0.052(3) 0.008(3) -0.018(3) -0.020(3)
S1 0.0573(9) 0.0706(10) 0.0681(10) 0.0019(8) -0.0274(8) -0.0224(8)
O1 0.103(4) 0.130(5) 0.150(5) 0.028(4) -0.081(4) 0.004(4)
O2 0.061(3) 0.110(4) 0.099(4) 0.037(3) -0.015(3) -0.020(3)
O3 0.218(8) 0.192(7) 0.208(8) -0.054(6) -0.009(6) -0.162(7)
C50 0.090(6) 0.127(8) 0.092(6) -0.025(6) -0.033(5) -0.015(6)
F1 0.107(4) 0.298(10) 0.092(4) -0.022(5) 0.030(3) 0.000(5)
F2 0.336(13) 0.264(10) 0.220(9) -0.054(7) -0.154(9) -0.138(9)
F3 0.152(6) 0.315(10) 0.100(4) 0.083(5) -0.059(4) -0.005(6)

loop_
_atom_type_symbol
_atom_type_description
_atom_type_scat_dispersion_real
_atom_type_scat_dispersion_imag
_atom_type_scat_source
C C 0.0033 0.0016 'International Tables Vol C Tables 4.2.6.8 and 6.1.1.4'
H H 0.0000 0.0000 'International Tables Vol C Tables 4.2.6.8 and 6.1.1.4'
N N 0.0061 0.0033 'International Tables Vol C Tables 4.2.6.8 and 6.1.1.4'
O O 0.0106 0.0060 'International Tables Vol C Tables 4.2.6.8 and 6.1.1.4'
F F 0.0171 0.0103 'International Tables Vol C Tables 4.2.6.8 and 6.1.1.4'
P P 0.1023 0.0942 'International Tables Vol C Tables 4.2.6.8 and 6.1.1.4'
S S 0.1246 0.1234 'International Tables Vol C Tables 4.2.6.8 and 6.1.1.4'
Au Au -2.0133 8.8022 'International Tables Vol C Tables 4.2.6.8 and 6.1.1.4'

loop_
_geom_angle_atom_site_label_1
_geom_angle_atom_site_label_2
_geom_angle_atom_site_label_3
_geom_angle
N1 Au1 P1 175.85(11)
C31 P1 C21 106.3(2)
C31 P1 C41 106.7(2)
C21 P1 C41 105.0(2)
C31 P1 Au1 115.54(16)
C21 P1 Au1 111.30(16)
C41 P1 Au1 111.32(15)
C1 N1 C2 119.0(4)
C1 N1 Au1 120.8(3)
C2 N1 Au1 120.2(3)
N1 C1 C5 122.5(5)
N1 C1 C10 116.3(4)
C5 C1 C10 121.2(4)
C3 C2 N1 120.6(5)
C2 C3 C4 120.1(5)
C5 C4 C9 119.7(5)
C5 C4 C3 117.6(5)
C9 C4 C3 122.7(5)
C4 C5 C6 118.8(5)
C4 C5 C1 118.4(5)
C6 C5 C1 122.8(5)
C7 C6 C5 120.9(6)
C6 C7 C8 119.8(6)
C9 C8 C7 122.0(6)
C8 C9 C4 118.7(6)
N2 C10 C14 124.3(5)
N2 C10 C1 116.7(5)
C14 C10 C1 119.0(4)
C10 N2 C11 118.2(5)
C12 C11 N2 123.0(6)
C11 C12 C13 120.1(6)
C12 C13 C14 117.4(5)
C12 C13 C18 124.0(6)
C14 C13 C18 118.7(5)
C10 C14 C13 117.0(5)
C10 C14 C15 124.8(5)
C13 C14 C15 118.2(5)
C16 C15 C14 119.5(5)
C15 C16 C17 122.8(6)
C18 C17 C16 119.8(6)
C17 C18 C13 121.0(6)
C26 C21 C22 119.1(5)
C26 C21 P1 121.8(4)
C22 C21 P1 119.2(4)
C23 C22 C21 120.3(6)
C24 C23 C22 120.2(6)
C23 C24 C25 119.6(5)
C24 C25 C26 121.2(6)
C21 C26 C25 119.7(5)
C32 C31 C36 118.7(4)
C32 C31 P1 119.5(4)
C36 C31 P1 121.8(4)
C31 C32 C33 120.2(5)
C34 C33 C32 120.2(6)
C35 C34 C33 119.9(5)
C34 C35 C36 120.2(5)
C31 C36 C35 120.8(5)
C42 C41 C46 119.2(5)
C42 C41 P1 123.1(4)
C46 C41 P1 117.7(4)
C41 C42 C43 120.0(5)
C44 C43 C42 120.3(6)
C43 C44 C45 120.5(6)
C44 C45 C46 120.0(6)
C45 C46 C41 120.0(6)
O3 S1 O2 112.7(4)
O3 S1 O1 117.3(5)
O2 S1 O1 113.3(4)
O3 S1 C50 102.0(6)
O2 S1 C50 105.4(4)
O1 S1 C50 104.3(4)
F3 C50 F1 108.6(10)
F3 C50 F2 104.4(10)
F1 C50 F2 104.4(9)
F3 C50 S1 116.4(7)
F1 C50 S1 114.3(7)
F2 C50 S1 107.5(9)

loop_
_geom_bond_atom_site_label_1
_geom_bond_atom_site_label_2
_geom_bond_distance
Au1 N1 2.072(4)
Au1 P1 2.2358(13)
P1 C31 1.805(5)
P1 C21 1.812(5)
P1 C41 1.816(5)
N1 C1 1.320(6)
N1 C2 1.402(6)
C1 C5 1.424(6)
C1 C10 1.504(7)
C2 C3 1.352(7)
C3 C4 1.430(8)
C4 C5 1.399(7)
C4 C9 1.407(7)
C5 C6 1.400(7)
C6 C7 1.357(8)
C7 C8 1.371(10)
C8 C9 1.368(9)
C10 N2 1.301(6)
C10 C14 1.406(7)
N2 C11 1.358(8)
C11 C12 1.342(9)
C12 C13 1.409(8)
C13 C14 1.418(7)
C13 C18 1.429(8)
C14 C15 1.422(7)
C15 C16 1.343(8)
C16 C17 1.388(9)
C17 C18 1.328(9)
C21 C26 1.374(6)
C21 C22 1.393(7)
C22 C23 1.380(8)
C23 C24 1.365(8)
C24 C25 1.368(8)
C25 C26 1.380(7)
C31 C32 1.381(7)
C31 C36 1.384(6)
C32 C33 1.388(7)
C33 C34 1.380(8)
C34 C35 1.359(9)
C35 C36 1.384(7)
C41 C42 1.371(7)
C41 C46 1.385(7)
C42 C43 1.378(8)
C43 C44 1.351(9)
C44 C45 1.366(9)
C45 C46 1.371(8)
S1 O3 1.374(6)
S1 O2 1.404(5)
S1 O1 1.416(5)
S1 C50 1.739(9)
C50 F3 1.261(10)
C50 F1 1.274(10)
C50 F2 1.326(13)
